data_7132279
loop_
_publ_author_name
'Zaworotko, Michael'
'Koupepidou, Kyriaki'
'Bezrukov, Andrey A.'
'Castell, Dominic C.'
'Sensharma, Debobroto'
'Mukherjee, Soumya'

_publ_section_title
;
 Water vapour induced structural flexibility in a square lattice
 coordination network
;
_journal_name_full 'Chemical Communications'
_journal_paper_doi 10.1039/D3CC04109C
_journal_year 2023
_chemical_formula_moiety 'C30 H23 N6 Ni O5, 4(H2 O)'
_chemical_formula_sum 'C30 H26.76 N6 Ni O8.76'
_chemical_formula_weight 670.12
_chemical_name_common sql-(1,3-bib)(ndc)-Ni-alpha_prime
_space_group_crystal_system orthorhombic
_space_group_IT_number 36
_space_group_name_Hall 'C 2c -2'
_space_group_name_H-M_alt 'C m c 21'
_atom_sites_solution_hydrogens mixed
_audit_creation_date 2023-10-06
_audit_creation_method
;
Olex2 1.5-alpha
(compiled 2023.08.24 svn.re1ec1418 for OlexSys, GUI svn.r6817)
;
_audit_update_record
;
2023-10-08 deposited with the CCDC.	2023-10-27 downloaded from the CCDC.
;
_cell_angle_alpha 90
_cell_angle_beta 90
_cell_angle_gamma 90
_cell_formula_units_Z 8
_cell_length_a 21.9932(12)
_cell_length_b 14.6091(8)
_cell_length_c 19.5808(12)
_cell_measurement_reflns_used 9962
_cell_measurement_temperature 150.00
_cell_measurement_theta_max 66.45
_cell_measurement_theta_min 3.63
_cell_volume 6291.3(6)
_computing_cell_refinement 'SAINT V8.40B (?, 2016)'
_computing_data_collection 'APEX3 (Bruker, 2016)'
_computing_data_reduction 'SAINT V8.40B (?, 2016)'
_computing_molecular_graphics 'Olex2 1.5-alpha (Dolomanov et al., 2009)'
_computing_publication_material 'Olex2 1.5-alpha (Dolomanov et al., 2009)'
_computing_structure_refinement 'SHELXL 2018/3 (Sheldrick, 2015)'
_computing_structure_solution 'SHELXT 2018/2 (Sheldrick, 2018)'
_diffrn_ambient_temperature 150.00
_diffrn_measured_fraction_theta_full 0.992
_diffrn_measured_fraction_theta_max 0.992
_diffrn_measurement_device_type 'Bruker APEX-II CCD'
_diffrn_measurement_method '\f and \w scans'
_diffrn_radiation_type CuK\a
_diffrn_radiation_wavelength 1.54178
_diffrn_reflns_av_R_equivalents 0.0823
_diffrn_reflns_av_unetI/netI 0.0550
_diffrn_reflns_Laue_measured_fraction_full 0.992
_diffrn_reflns_Laue_measured_fraction_max 0.992
_diffrn_reflns_limit_h_max 26
_diffrn_reflns_limit_h_min -25
_diffrn_reflns_limit_k_max 17
_diffrn_reflns_limit_k_min -17
_diffrn_reflns_limit_l_max 19
_diffrn_reflns_limit_l_min -23
_diffrn_reflns_number 32644
_diffrn_reflns_point_group_measured_fraction_full 0.892
_diffrn_reflns_point_group_measured_fraction_max 0.892
_diffrn_reflns_theta_full 66.664
_diffrn_reflns_theta_max 66.664
_diffrn_reflns_theta_min 3.632
_exptl_absorpt_coefficient_mu 1.421
_exptl_absorpt_correction_T_max 0.7503
_exptl_absorpt_correction_T_min 0.5282
_exptl_absorpt_correction_type multi-scan
_exptl_absorpt_process_details
;
SADABS-2016/2 (Bruker,2016/2) was used for absorption correction.
wR2(int) was 0.1676 before and 0.0978 after correction.
The Ratio of minimum to maximum transmission is 0.7040.
The \l/2 correction factor is Not present.
;
_exptl_crystal_colour blue
_exptl_crystal_colour_primary blue
_exptl_crystal_density_diffrn 1.415
_exptl_crystal_description plate
_exptl_crystal_F_000 2774
_exptl_crystal_size_max 0.25
_exptl_crystal_size_mid 0.201
_exptl_crystal_size_min 0.094
_refine_diff_density_max 0.988
_refine_diff_density_min -0.658
_refine_diff_density_rms 0.131
_refine_ls_abs_structure_details
;
 Refined as an inversion twin.
;
_refine_ls_abs_structure_Flack 0.33(8)
_refine_ls_extinction_coef 0.0012(2)
_refine_ls_extinction_expression Fc^*^=kFc[1+0.001xFc^2^\l^3^/sin(2\q)]^-1/4^
_refine_ls_extinction_method 'SHELXL-2018/3 (Sheldrick 2018)'
_refine_ls_goodness_of_fit_ref 1.093
_refine_ls_hydrogen_treatment mixed
_refine_ls_matrix_type full
_refine_ls_number_parameters 396
_refine_ls_number_reflns 5109
_refine_ls_number_restraints 66
_refine_ls_restrained_S_all 1.086
_refine_ls_R_factor_all 0.0970
_refine_ls_R_factor_gt 0.0813
_refine_ls_shift/su_max 0.001
_refine_ls_shift/su_mean 0.000
_refine_ls_structure_factor_coef Fsqd
_refine_ls_weighting_details 'w=1/[\s^2^(Fo^2^)+(0.1708P)^2^+7.5726P] where P=(Fo^2^+2Fc^2^)/3'
_refine_ls_weighting_scheme calc
_refine_ls_wR_factor_gt 0.2268
_refine_ls_wR_factor_ref 0.2440
_reflns_Friedel_coverage 0.741
_reflns_Friedel_fraction_full 0.786
_reflns_Friedel_fraction_max 0.786
_reflns_number_gt 4355
_reflns_number_total 5109
_reflns_threshold_expression 'I > 2\s(I)'
_cod_data_source_file d3cc04109c2.cif
_cod_data_source_block sql-(13-bib)(ndc)-ni-alpha_prime
_cod_database_code 7132279
_shelx_shelxl_version_number 2018/3
_shelx_space_group_comment
;
The symmetry employed for this shelxl refinement is uniquely defined
by the following loop, which should always be used as a source of
symmetry information in preference to the above space-group names.
They are only intended as comments.
;
_olex2_refinement_description
;
1. Twinned data refinement
 Scales: 0.67(8)
 0.33(8)
2. Fixed Uiso
 At 1.2 times of:
  All C(H) groups
 At 1.5 times of:
  All O(H) groups, All O(H,H) groups
3. Restrained distances
 O1C-H1C
 0.87 with sigma of 0.02
 O1-H1A = O1-H1B
 0.87 with sigma of 0.02
 H1A-H1B
 1.38 with sigma of 0.04
 Ni1-H1A \\sim Ni1-H1B
 with sigma of 0.02
4. Uiso/Uaniso restraints and constraints
C2 \\sim C3 \\sim N1 \\sim C1 \\sim N2: within 2A with sigma of 0.04 and sigma
for terminal atoms of 0.08 within 2A
Uanis(C16) = Uanis(N5) = Uanis(C15) = Uanis(N6) = Uanis(C17)
Uanis(N1) = Uanis(C1) = Uanis(N2) = Uanis(C2) = Uanis(C3) = Uanis(C4) =
Uanis(C5) = Uanis(C7) = Uanis(C6)
Uanis(C13) = Uanis(C14) = Uanis(C11) = Uanis(C12)
5. Rigid body (RIGU) restrains
 C3, N1, C1, N2, C2
 with sigma for 1-2 distances of 0.004 and sigma for 1-3 distances of 0.004
6. Others
 Sof(O1E)=Sof(H1E)=FVAR(1)
 Sof(O1G)=Sof(H1GA)=Sof(H1GB)=FVAR(2)
 Fixed Sof: O1B(0.5) O1C(0.5) H1C(0.5) O1D(0.5) O1H(0.25) O1F(0.25)
7.a Free rotating group:
 O1A(H1AA), O1E(H1E), O1G(H1GA,H1GB)
7.b Aromatic/amide H refined with riding coordinates:
 C13(H13), C1(H1), C19(H19), C14(H14), C20(H20), C12(H12), C25(H25), C21(H21),
 C9(H9), C15(H15), C17(H17), C5(H5), C28(H28), C32(H32), C8(H8), C26(H26),
 C16(H16), C2(H2), C10(H10), C3(H3), C31(H31), C7(H7), C27(H27), C6(H6)
;
_olex2_submission_special_instructions 'No special instructions were received'

loop_
_space_group_symop_operation_xyz
'x, y, z'
'-x, -y, z+1/2'
'x, -y, z+1/2'
'-x, y, z'
'x+1/2, y+1/2, z'
'-x+1/2, -y+1/2, z+1/2'
'x+1/2, -y+1/2, z+1/2'
'-x+1/2, y+1/2, z'

loop_
_atom_site_label
_atom_site_type_symbol
_atom_site_fract_x
_atom_site_fract_y
_atom_site_fract_z
_atom_site_U_iso_or_equiv
_atom_site_adp_type
_atom_site_occupancy
_atom_site_site_symmetry_order
_atom_site_calc_flag
_atom_site_refinement_flags_posn
_atom_site_refinement_flags_adp
_atom_site_refinement_flags_occupancy
_atom_site_disorder_assembly
_atom_site_disorder_group
Ni1 Ni 0.20217(5) 0.42845(9) 0.58494(9) 0.0464(5) Uani 1 1 d D . . . .
O5 O 0.2727(3) 0.1750(5) 0.1556(3) 0.0509(15) Uani 1 1 d . . . . .
O3 O 0.1388(3) 0.2906(5) 0.4655(4) 0.0535(16) Uani 1 1 d . . . . .
O1 O 0.1135(2) 0.3702(4) 0.5817(4) 0.0533(14) Uani 1 1 d D . . . .
H1A H 0.108(4) 0.338(7) 0.619(3) 0.080 Uiso 1 1 d D U . . .
H1B H 0.113(4) 0.328(7) 0.550(4) 0.080 Uiso 1 1 d D U . . .
O2 O 0.2274(2) 0.3435(4) 0.5061(3) 0.0480(14) Uani 1 1 d . . . . .
N4 N 0.1098(3) 0.5479(5) 0.7492(4) 0.0423(15) Uani 1 1 d . . . . .
N5 N 0.2913(3) 0.4762(5) 0.5856(5) 0.0514(9) Uani 1 1 d . . . . .
O4 O 0.3651(3) 0.2092(5) 0.1974(4) 0.0604(18) Uani 1 1 d . . . . .
N6 N 0.3889(3) 0.4744(5) 0.5606(4) 0.0514(9) Uani 1 1 d . . . . .
N2 N 0.1097(3) 0.5956(5) 0.4425(5) 0.0559(8) Uani 1 1 d . U . . .
N1 N 0.1731(4) 0.5261(5) 0.5135(5) 0.0559(8) Uani 1 1 d . U . . .
C13 C 0.000000 0.6439(8) 0.8715(6) 0.0437(10) Uani 1 2 d S T P . .
H13 H 0.000000 0.675519 0.913871 0.052 Uiso 1 2 calc R U P . .
C1 C 0.1173(4) 0.5287(6) 0.4872(6) 0.0559(8) Uani 1 1 d . U . . .
H1 H 0.086135 0.486800 0.499385 0.067 Uiso 1 1 calc R U . . .
N3 N 0.1743(3) 0.5055(5) 0.6687(5) 0.0525(19) Uani 1 1 d . . . . .
C24 C 0.2738(4) 0.3494(6) 0.3649(5) 0.0457(18) Uani 1 1 d . . . . .
C30 C 0.2786(4) 0.2465(6) 0.2644(4) 0.0460(19) Uani 1 1 d . . . . .
C19 C 0.500000 0.4743(8) 0.5622(6) 0.041(2) Uani 1 2 d S T P . .
H19 H 0.500000 0.516878 0.598903 0.050 Uiso 1 2 calc R U P . .
C22 C 0.1940(4) 0.3112(6) 0.4590(5) 0.047(2) Uani 1 1 d . . . . .
C14 C 0.0552(4) 0.6215(6) 0.8414(4) 0.0437(10) Uani 1 1 d . . . . .
H14 H 0.092680 0.638992 0.861682 0.052 Uiso 1 1 calc R U . . .
C29 C 0.3030(4) 0.3215(7) 0.3019(5) 0.048(2) Uani 1 1 d . . . . .
C20 C 0.500000 0.3503(8) 0.4546(7) 0.049(3) Uani 1 2 d S T P . .
H20 H 0.499999 0.308604 0.417386 0.058 Uiso 1 2 calc R U P . .
C11 C 0.0537(4) 0.5721(6) 0.7800(4) 0.0437(10) Uani 1 1 d . . . . .
C12 C 0.000000 0.5463(8) 0.7503(6) 0.0437(10) Uani 1 2 d S T P . .
H12 H 0.000001 0.510849 0.709582 0.052 Uiso 1 2 calc R U P . .
C25 C 0.2935(4) 0.4277(6) 0.3972(5) 0.049(2) Uani 1 1 d . . . . .
H25 H 0.274050 0.446181 0.438240 0.059 Uiso 1 1 calc R U . . .
C21 C 0.4450(3) 0.3798(6) 0.4808(4) 0.0450(18) Uani 1 1 d . . . . .
H21 H 0.407671 0.357847 0.462598 0.054 Uiso 1 1 calc R U . . .
C23 C 0.2230(4) 0.2944(6) 0.3895(5) 0.0466(19) Uani 1 1 d . . . . .
C18 C 0.4454(3) 0.4420(6) 0.5344(4) 0.0401(17) Uani 1 1 d . . . . .
C4 C 0.0544(4) 0.6178(7) 0.4075(6) 0.0559(8) Uani 1 1 d . . . . .
C9 C 0.1655(4) 0.5349(7) 0.7807(6) 0.057(2) Uani 1 1 d . . . . .
H9 H 0.174183 0.542303 0.827888 0.069 Uiso 1 1 calc R U . . .
C15 C 0.3363(4) 0.4269(6) 0.5622(5) 0.0514(9) Uani 1 1 d . . . . .
H15 H 0.332400 0.365028 0.548022 0.062 Uiso 1 1 calc R U . . .
C17 C 0.3761(3) 0.5600(6) 0.5866(6) 0.0514(9) Uani 1 1 d . . . . .
H17 H 0.403666 0.609435 0.592435 0.062 Uiso 1 1 calc R U . . .
C5 C 0.000000 0.5983(9) 0.4401(8) 0.0559(8) Uani 1 2 d S T P . .
H5 H 0.000001 0.571782 0.484428 0.067 Uiso 1 2 calc R U P . .
C28 C 0.3511(4) 0.3766(7) 0.2781(6) 0.058(2) Uani 1 1 d . . . . .
H28 H 0.370837 0.360663 0.236607 0.070 Uiso 1 1 calc R U . . .
C32 C 0.2004(4) 0.2259(7) 0.3505(6) 0.052(2) Uani 1 1 d . . . . .
H32 H 0.165517 0.193497 0.365894 0.062 Uiso 1 1 calc R U . . .
C8 C 0.1179(4) 0.5277(6) 0.6816(4) 0.0421(17) Uani 1 1 d . . . . .
H8 H 0.086555 0.529565 0.648214 0.051 Uiso 1 1 calc R U . . .
C26 C 0.3400(4) 0.4795(6) 0.3722(6) 0.058(2) Uani 1 1 d . . . . .
H26 H 0.352016 0.534114 0.394855 0.070 Uiso 1 1 calc R U . . .
C16 C 0.3159(4) 0.5593(6) 0.6023(5) 0.0514(9) Uani 1 1 d . . . . .
H16 H 0.294147 0.608963 0.621814 0.062 Uiso 1 1 calc R U . . .
C2 C 0.1638(4) 0.6418(6) 0.4382(5) 0.0559(8) Uani 1 1 d . U . . .
H2 H 0.172758 0.693120 0.410175 0.067 Uiso 1 1 calc R U . . .
C33 C 0.3071(4) 0.2083(6) 0.2008(5) 0.049(2) Uani 1 1 d . . . . .
C10 C 0.2047(4) 0.5101(7) 0.7322(7) 0.062(3) Uani 1 1 d . . . . .
H10 H 0.246554 0.497425 0.739193 0.075 Uiso 1 1 calc R U . . .
C3 C 0.2020(4) 0.5987(7) 0.4828(6) 0.0559(8) Uani 1 1 d . U . . .
H3 H 0.242826 0.616377 0.491435 0.067 Uiso 1 1 calc R U . . .
C31 C 0.2269(4) 0.2015(7) 0.2883(5) 0.056(2) Uani 1 1 d . . . . .
H31 H 0.209425 0.153624 0.261934 0.067 Uiso 1 1 calc R U . . .
C7 C 0.0544(4) 0.6568(7) 0.3421(6) 0.0559(8) Uani 1 1 d . . . . .
H7 H 0.091676 0.667786 0.318956 0.067 Uiso 1 1 calc R U . . .
C27 C 0.3700(6) 0.4509(8) 0.3123(7) 0.070(3) Uani 1 1 d . . . . .
H27 H 0.403887 0.484633 0.295909 0.084 Uiso 1 1 calc R U . . .
C6 C 0.000000 0.6789(9) 0.3119(8) 0.0559(8) Uani 1 2 d S T P . .
H6 H 0.000000 0.710058 0.269363 0.067 Uiso 1 2 calc R U P . .
O1A O 0.000000 0.4530(5) 0.5848(5) 0.0423(15) Uani 1 2 d GS T P A 1
H1AA H 0.032724 0.421010 0.592129 0.063 Uiso 1 1 d G U . A 1
O1B O 0.0239(7) 0.2116(13) 0.5242(9) 0.069(4) Uani 0.5 1 d . . P B -1
O1E O 0.3352(5) 0.2300(7) 0.6286(8) 0.085(5) Uani 0.75(3) 1 d G . P C -1
H1E H 0.302174 0.260830 0.638011 0.127 Uiso 0.75(3) 1 d G U P C -1
O1C O 0.0163(7) 0.1972(13) 0.6588(10) 0.078(6) Uani 0.5 1 d D . P D -1
H1C H 0.00(2) 0.178(19) 0.622(14) 0.117 Uiso 0.5 1 d D U P E -1
O1G O 0.4423(6) 0.6428(10) 0.4320(10) 0.070(6) Uani 0.51(3) 1 d G . P F -1
H1GA H 0.464418 0.598221 0.447928 0.104 Uiso 0.51(3) 1 d G U P F -1
H1GB H 0.459946 0.692100 0.447085 0.104 Uiso 0.51(3) 1 d G U P F -1
O1D O 0.0388(13) 0.715(2) 0.6031(17) 0.152(13) Uani 0.5 1 d . . P G -1
O1H O 0.486(4) 0.632(2) 0.302(3) 0.12(3) Uani 0.25 1 d . . P H 1
O1F O 0.500000 0.544(4) 0.7299(15) 0.139(16) Uani 0.5 2 d S T P I 1
H1BA H 0.055(6) 0.232(9) 0.505(7) 0.07(3) Uiso 1 1 d . . . . .

loop_
_atom_site_aniso_label
_atom_site_aniso_U_11
_atom_site_aniso_U_22
_atom_site_aniso_U_33
_atom_site_aniso_U_23
_atom_site_aniso_U_13
_atom_site_aniso_U_12
Ni1 0.0254(7) 0.0427(8) 0.0710(10) 0.0009(7) 0.0094(6) 0.0014(4)
O5 0.030(3) 0.057(4) 0.066(4) -0.008(3) -0.015(3) 0.009(2)
O3 0.034(3) 0.067(4) 0.060(4) 0.012(3) -0.012(3) -0.008(3)
O1 0.028(2) 0.044(3) 0.088(4) 0.008(3) 0.013(3) 0.002(2)
O2 0.033(3) 0.046(3) 0.065(4) 0.002(3) -0.003(3) 0.004(2)
N4 0.028(3) 0.048(4) 0.051(4) -0.010(3) -0.001(3) -0.005(3)
N5 0.0311(14) 0.0500(18) 0.073(2) -0.0104(17) 0.0056(15) -0.0040(12)
O4 0.039(4) 0.067(4) 0.075(5) -0.009(3) -0.010(3) -0.001(3)
N6 0.0311(14) 0.0500(18) 0.073(2) -0.0104(17) 0.0056(15) -0.0040(12)
N2 0.0481(15) 0.0453(15) 0.074(2) 0.0150(14) 0.0192(14) -0.0002(13)
N1 0.0481(15) 0.0453(15) 0.074(2) 0.0150(14) 0.0192(14) -0.0002(13)
C13 0.046(2) 0.048(3) 0.038(2) -0.0106(19) 0.000 0.000
C1 0.0481(15) 0.0453(15) 0.074(2) 0.0150(14) 0.0192(14) -0.0002(13)
N3 0.026(3) 0.049(4) 0.083(5) 0.002(4) 0.015(3) 0.000(3)
C24 0.038(4) 0.043(4) 0.057(5) 0.009(4) -0.013(3) 0.001(3)
C30 0.040(4) 0.045(4) 0.053(5) -0.002(4) -0.016(3) 0.001(3)
C19 0.031(5) 0.045(6) 0.049(6) -0.005(5) 0.000 0.000
C22 0.040(5) 0.044(4) 0.057(5) 0.011(4) -0.015(4) 0.007(3)
C14 0.046(2) 0.048(3) 0.038(2) -0.0106(19) 0.000 0.000
C29 0.040(4) 0.047(5) 0.056(5) 0.004(4) -0.008(3) 0.005(3)
C20 0.041(6) 0.045(6) 0.059(7) -0.015(5) 0.000 0.000
C11 0.046(2) 0.048(3) 0.038(2) -0.0106(19) 0.000 0.000
C12 0.046(2) 0.048(3) 0.038(2) -0.0106(19) 0.000 0.000
C25 0.052(5) 0.038(4) 0.057(5) 0.009(4) -0.006(4) 0.002(3)
C21 0.030(4) 0.055(5) 0.050(5) -0.009(4) -0.003(3) -0.003(3)
C23 0.037(4) 0.050(5) 0.053(5) 0.010(4) -0.015(3) 0.005(3)
C18 0.024(4) 0.042(4) 0.054(4) 0.001(3) 0.000(3) -0.003(3)
C4 0.0481(15) 0.0453(15) 0.074(2) 0.0150(14) 0.0192(14) -0.0002(13)
C9 0.041(5) 0.054(5) 0.078(6) -0.015(5) -0.018(4) -0.003(4)
C15 0.0311(14) 0.0500(18) 0.073(2) -0.0104(17) 0.0056(15) -0.0040(12)
C17 0.0311(14) 0.0500(18) 0.073(2) -0.0104(17) 0.0056(15) -0.0040(12)
C5 0.0481(15) 0.0453(15) 0.074(2) 0.0150(14) 0.0192(14) -0.0002(13)
C28 0.049(5) 0.048(5) 0.078(6) -0.002(4) -0.003(4) 0.001(4)
C32 0.036(5) 0.049(5) 0.071(6) 0.006(4) -0.008(4) -0.008(3)
C8 0.032(4) 0.049(4) 0.046(4) -0.001(3) 0.008(3) 0.002(3)
C26 0.055(5) 0.046(5) 0.074(6) 0.003(4) -0.006(4) -0.008(4)
C16 0.0311(14) 0.0500(18) 0.073(2) -0.0104(17) 0.0056(15) -0.0040(12)
C2 0.0481(15) 0.0453(15) 0.074(2) 0.0150(14) 0.0192(14) -0.0002(13)
C33 0.035(4) 0.046(5) 0.065(6) 0.002(4) -0.013(4) 0.006(3)
C10 0.034(5) 0.050(5) 0.103(8) -0.018(5) -0.009(4) 0.001(3)
C3 0.0481(15) 0.0453(15) 0.074(2) 0.0150(14) 0.0192(14) -0.0002(13)
C31 0.038(5) 0.064(6) 0.065(6) -0.001(5) -0.014(4) -0.006(4)
C7 0.0481(15) 0.0453(15) 0.074(2) 0.0150(14) 0.0192(14) -0.0002(13)
C27 0.070(7) 0.053(6) 0.087(8) 0.003(5) -0.001(6) -0.014(5)
C6 0.0481(15) 0.0453(15) 0.074(2) 0.0150(14) 0.0192(14) -0.0002(13)
O1A 0.028(3) 0.046(4) 0.053(4) 0.002(4) 0.000 0.000
O1B 0.038(6) 0.093(12) 0.075(9) 0.005(8) -0.002(6) -0.021(6)
O1E 0.058(7) 0.058(6) 0.138(11) 0.027(6) 0.037(6) 0.021(5)
O1C 0.072(18) 0.087(11) 0.076(9) -0.005(8) 0.007(7) 0.005(7)
O1G 0.041(8) 0.052(8) 0.116(13) 0.002(8) -0.014(7) 0.001(5)
O1D 0.140(19) 0.16(2) 0.16(3) 0.08(2) -0.054(19) -0.040(17)
O1H 0.17(10) 0.046(15) 0.16(4) -0.013(19) 0.06(5) -0.04(3)
O1F 0.069(17) 0.28(5) 0.069(16) 0.07(2) 0.000 0.000

loop_
_atom_type_symbol
_atom_type_description
_atom_type_scat_dispersion_real
_atom_type_scat_dispersion_imag
_atom_type_scat_source
C C 0.0181 0.0091 'International Tables Vol C Tables 4.2.6.8 and 6.1.1.4'
H H 0.0000 0.0000 'International Tables Vol C Tables 4.2.6.8 and 6.1.1.4'
N N 0.0311 0.0180 'International Tables Vol C Tables 4.2.6.8 and 6.1.1.4'
Ni Ni -3.0029 0.5091 'International Tables Vol C Tables 4.2.6.8 and 6.1.1.4'
O O 0.0492 0.0322 'International Tables Vol C Tables 4.2.6.8 and 6.1.1.4'

loop_
_geom_angle_atom_site_label_1
_geom_angle_atom_site_label_2
_geom_angle_atom_site_label_3
_geom_angle
_geom_angle_site_symmetry_1
_geom_angle_site_symmetry_3
_geom_angle_publ_flag
O5 Ni1 O1 88.5(3) 6 . ?
O2 Ni1 O5 89.4(2) . 6 ?
O2 Ni1 O1 89.1(3) . . ?
O2 Ni1 N5 87.3(3) . . ?
O2 Ni1 N1 89.6(3) . . ?
O2 Ni1 N3 175.6(3) . . ?
N5 Ni1 O5 89.4(3) . 6 ?
N5 Ni1 O1 175.8(3) . . ?
N5 Ni1 N1 93.7(3) . . ?
N5 Ni1 N3 95.2(3) . . ?
N1 Ni1 O5 176.7(3) . 6 ?
N1 Ni1 O1 88.4(3) . . ?
N3 Ni1 O5 87.0(3) . 6 ?
N3 Ni1 O1 88.3(3) . . ?
N3 Ni1 N1 93.9(3) . . ?
C33 O5 Ni1 125.1(6) . 6_554 ?
Ni1 O1 H1A 108(5) . . ?
Ni1 O1 H1B 108(5) . . ?
H1A O1 H1B 102(6) . . ?
C22 O2 Ni1 127.8(6) . . ?
C9 N4 C11 128.0(8) . . ?
C8 N4 C11 125.3(7) . . ?
C8 N4 C9 106.6(7) . . ?
C15 N5 Ni1 121.8(6) . . ?
C15 N5 C16 105.8(6) . . ?
C16 N5 Ni1 132.2(5) . . ?
C15 N6 C18 125.9(7) . . ?
C15 N6 C17 106.3(7) . . ?
C17 N6 C18 127.7(7) . . ?
C1 N2 C4 126.3(8) . . ?
C1 N2 C2 107.1(8) . . ?
C2 N2 C4 126.5(8) . . ?
C1 N1 Ni1 124.0(6) . . ?
C1 N1 C3 103.5(8) . . ?
C3 N1 Ni1 132.5(7) . . ?
C14 C13 H13 119.0 4 . ?
C14 C13 H13 119.0 . . ?
C14 C13 C14 121.9(10) 4 . ?
N2 C1 N1 113.2(8) . . ?
N2 C1 H1 123.4 . . ?
N1 C1 H1 123.4 . . ?
C8 N3 Ni1 124.4(7) . . ?
C8 N3 C10 105.5(8) . . ?
C10 N3 Ni1 125.5(6) . . ?
C29 C24 C23 117.8(8) . . ?
C25 C24 C29 119.0(8) . . ?
C25 C24 C23 123.1(9) . . ?
C29 C30 C33 123.7(8) . . ?
C31 C30 C29 119.9(9) . . ?
C31 C30 C33 116.3(8) . . ?
C18 C19 H19 121.0 . . ?
C18 C19 H19 121.0 4_655 . ?
C18 C19 C18 118.0(11) . 4_655 ?
O3 C22 O2 125.0(9) . . ?
O3 C22 C23 117.2(8) . . ?
O2 C22 C23 117.8(8) . . ?
C13 C14 H14 121.2 . . ?
C13 C14 C11 117.6(8) . . ?
C11 C14 H14 121.2 . . ?
C30 C29 C24 119.1(8) . . ?
C28 C29 C24 117.0(9) . . ?
C28 C29 C30 123.6(9) . . ?
C21 C20 H20 119.0 . . ?
C21 C20 H20 119.0 4_655 . ?
C21 C20 C21 122.1(11) 4_655 . ?
C14 C11 N4 118.1(7) . . ?
C12 C11 N4 120.1(7) . . ?
C12 C11 C14 121.8(8) . . ?
C11 C12 C11 119.2(10) . 4 ?
C11 C12 H12 120.4 4 . ?
C11 C12 H12 120.4 . . ?
C24 C25 H25 118.9 . . ?
C26 C25 C24 122.2(10) . . ?
C26 C25 H25 118.9 . . ?
C20 C21 H21 120.7 . . ?
C20 C21 C18 118.5(8) . . ?
C18 C21 H21 120.7 . . ?
C24 C23 C22 121.9(8) . . ?
C32 C23 C24 120.1(9) . . ?
C32 C23 C22 118.0(9) . . ?
C19 C18 N6 119.7(8) . . ?
C21 C18 N6 118.9(7) . . ?
C21 C18 C19 121.4(7) . . ?
C5 C4 N2 117.8(9) . . ?
C5 C4 C7 120.3(10) . . ?
C7 C4 N2 121.9(8) . . ?
N4 C9 H9 126.5 . . ?
C10 C9 N4 107.0(9) . . ?
C10 C9 H9 126.5 . . ?
N5 C15 N6 112.0(8) . . ?
N5 C15 H15 124.0 . . ?
N6 C15 H15 124.0 . . ?
N6 C17 H17 127.0 . . ?
C16 C17 N6 106.0(7) . . ?
C16 C17 H17 127.0 . . ?
C4 C5 C4 119.4(14) . 4 ?
C4 C5 H5 120.3 4 . ?
C4 C5 H5 120.3 . . ?
C29 C28 H28 119.0 . . ?
C27 C28 C29 122.0(11) . . ?
C27 C28 H28 119.0 . . ?
C23 C32 H32 119.1 . . ?
C23 C32 C31 121.9(9) . . ?
C31 C32 H32 119.1 . . ?
N4 C8 H8 124.4 . . ?
N3 C8 N4 111.3(8) . . ?
N3 C8 H8 124.4 . . ?
C25 C26 H26 120.5 . . ?
C25 C26 C27 119.0(10) . . ?
C27 C26 H26 120.5 . . ?
N5 C16 H16 125.1 . . ?
C17 C16 N5 109.8(8) . . ?
C17 C16 H16 125.1 . . ?
N2 C2 H2 127.2 . . ?
C3 C2 N2 105.5(8) . . ?
C3 C2 H2 127.2 . . ?
O5 C33 O4 124.6(9) . . ?
O5 C33 C30 118.3(8) . . ?
O4 C33 C30 117.1(8) . . ?
N3 C10 H10 125.2 . . ?
C9 C10 N3 109.6(8) . . ?
C9 C10 H10 125.2 . . ?
N1 C3 H3 124.7 . . ?
C2 C3 N1 110.6(8) . . ?
C2 C3 H3 124.7 . . ?
C30 C31 C32 120.8(9) . . ?
C30 C31 H31 119.6 . . ?
C32 C31 H31 119.6 . . ?
C4 C7 H7 120.4 . . ?
C6 C7 C4 119.3(9) . . ?
C6 C7 H7 120.4 . . ?
C28 C27 C26 120.8(10) . . ?
C28 C27 H27 119.6 . . ?
C26 C27 H27 119.6 . . ?
C7 C6 C7 121.3(13) . 4 ?
C7 C6 H6 119.4 4 . ?
C7 C6 H6 119.4 . . ?
H1AA O1A H1AA 111.6 . 4 ?
H1GA O1G H1GB 104.3 . . ?

loop_
_geom_bond_atom_site_label_1
_geom_bond_atom_site_label_2
_geom_bond_distance
_geom_bond_site_symmetry_2
_geom_bond_publ_flag
Ni1 O5 2.123(7) 6 ?
Ni1 O1 2.129(5) . ?
Ni1 O2 2.058(7) . ?
Ni1 N5 2.080(6) . ?
Ni1 N1 2.097(8) . ?
Ni1 N3 2.082(8) . ?
O5 C33 1.262(12) . ?
O3 C22 1.257(11) . ?
O1 H1A 0.88(3) . ?
O1 H1B 0.88(3) . ?
O2 C22 1.271(12) . ?
N4 C11 1.419(11) . ?
N4 C9 1.384(11) . ?
N4 C8 1.369(11) . ?
N5 C15 1.307(11) . ?
N5 C16 1.368(11) . ?
O4 C33 1.278(12) . ?
N6 C18 1.426(10) . ?
N6 C15 1.350(11) . ?
N6 C17 1.380(11) . ?
N2 C1 1.323(13) . ?
N2 C4 1.433(13) . ?
N2 C2 1.369(12) . ?
N1 C1 1.330(14) . ?
N1 C3 1.375(12) . ?
C13 H13 0.9500 . ?
C13 C14 1.389(10) 4 ?
C13 C14 1.389(10) . ?
C1 H1 0.9500 . ?
N3 C8 1.306(10) . ?
N3 C10 1.412(15) . ?
C24 C29 1.449(13) . ?
C24 C25 1.377(13) . ?
C24 C23 1.459(13) . ?
C30 C29 1.424(13) . ?
C30 C33 1.504(14) . ?
C30 C31 1.395(13) . ?
C19 H19 0.9500 . ?
C19 C18 1.400(10) 4_655 ?
C19 C18 1.400(10) . ?
C22 C23 1.521(14) . ?
C14 H14 0.9500 . ?
C14 C11 1.403(11) . ?
C29 C28 1.409(14) . ?
C20 H20 0.9500 . ?
C20 C21 1.383(10) 4_655 ?
C20 C21 1.384(10) . ?
C11 C12 1.369(10) . ?
C12 H12 0.9500 . ?
C25 H25 0.9500 . ?
C25 C26 1.363(13) . ?
C21 H21 0.9500 . ?
C21 C18 1.388(12) . ?
C23 C32 1.354(14) . ?
C4 C5 1.387(11) . ?
C4 C7 1.401(14) . ?
C9 H9 0.9500 . ?
C9 C10 1.332(16) . ?
C15 H15 0.9500 . ?
C17 H17 0.9500 . ?
C17 C16 1.358(11) . ?
C5 H5 0.9500 . ?
C28 H28 0.9500 . ?
C28 C27 1.340(16) . ?
C32 H32 0.9500 . ?
C32 C31 1.396(15) . ?
C8 H8 0.9500 . ?
C26 H26 0.9500 . ?
C26 C27 1.409(18) . ?
C16 H16 0.9500 . ?
C2 H2 0.9500 . ?
C2 C3 1.366(14) . ?
C10 H10 0.9500 . ?
C3 H3 0.9500 . ?
C31 H31 0.9500 . ?
C7 H7 0.9500 . ?
C7 C6 1.374(12) . ?
C27 H27 0.9500 . ?
C6 H6 0.9500 . ?
O1A H1AA 0.8701 . ?
O1A H1AA 0.87(10) 4 ?
O1B H1BA 0.84(13) . ?
O1E H1E 0.8741 . ?
O1C H1C 0.87(3) . ?
O1G H1GA 0.8707 . ?
O1G H1GB 0.8706 . ?
O1H O1H 0.62(18) 4_655 ?

loop_
_geom_torsion_atom_site_label_1
_geom_torsion_atom_site_label_2
_geom_torsion_atom_site_label_3
_geom_torsion_atom_site_label_4
_geom_torsion
_geom_torsion_site_symmetry_1
_geom_torsion_site_symmetry_2
_geom_torsion_site_symmetry_3
_geom_torsion_site_symmetry_4
_geom_torsion_publ_flag
Ni1 O5 C33 O4 24.7(14) 6_554 . . . ?
Ni1 O5 C33 C30 -152.9(6) 6_554 . . . ?
Ni1 O2 C22 O3 -32.8(13) . . . . ?
Ni1 O2 C22 C23 148.3(6) . . . . ?
Ni1 N5 C15 N6 173.2(7) . . . . ?
Ni1 N5 C16 C17 -172.7(8) . . . . ?
Ni1 N1 C1 N2 -179.1(7) . . . . ?
Ni1 N1 C3 C2 178.8(7) . . . . ?
Ni1 N3 C8 N4 157.9(6) . . . . ?
Ni1 N3 C10 C9 -156.7(7) . . . . ?
O3 C22 C23 C24 151.6(8) . . . . ?
O3 C22 C23 C32 -28.8(11) . . . . ?
O2 C22 C23 C24 -29.5(11) . . . . ?
O2 C22 C23 C32 150.2(8) . . . . ?
N4 C11 C12 C11 -178.6(7) . . . 4 ?
N4 C9 C10 N3 -0.8(11) . . . . ?
N6 C17 C16 N5 -0.9(13) . . . . ?
N2 C4 C5 C4 -179.2(8) . . . 4 ?
N2 C4 C7 C6 -178.2(11) . . . . ?
N2 C2 C3 N1 1.0(12) . . . . ?
C13 C14 C11 N4 -179.2(9) . . . . ?
C13 C14 C11 C12 -0.2(15) . . . . ?
C1 N2 C4 C5 29.2(16) . . . . ?
C1 N2 C4 C7 -150.0(10) . . . . ?
C1 N2 C2 C3 -0.5(11) . . . . ?
C1 N1 C3 C2 -1.2(12) . . . . ?
C24 C29 C28 C27 0.9(14) . . . . ?
C24 C25 C26 C27 -1.6(15) . . . . ?
C24 C23 C32 C31 4.3(14) . . . . ?
C30 C29 C28 C27 174.8(10) . . . . ?
C22 C23 C32 C31 -175.4(8) . . . . ?
C14 C13 C14 C11 -2.1(18) 4 . . . ?
C14 C11 C12 C11 2.4(18) . . . 4 ?
C29 C24 C25 C26 -0.6(13) . . . . ?
C29 C24 C23 C22 172.8(7) . . . . ?
C29 C24 C23 C32 -6.8(12) . . . . ?
C29 C30 C33 O5 -147.9(9) . . . . ?
C29 C30 C33 O4 34.3(13) . . . . ?
C29 C30 C31 C32 -3.4(14) . . . . ?
C29 C28 C27 C26 -3.2(18) . . . . ?
C20 C21 C18 N6 178.5(9) . . . . ?
C20 C21 C18 C19 -0.6(14) . . . . ?
C11 N4 C9 C10 178.0(8) . . . . ?
C11 N4 C8 N3 -178.3(8) . . . . ?
C25 C24 C29 C30 -173.2(8) . . . . ?
C25 C24 C29 C28 1.0(12) . . . . ?
C25 C24 C23 C22 -9.7(12) . . . . ?
C25 C24 C23 C32 170.7(8) . . . . ?
C25 C26 C27 C28 3.6(17) . . . . ?
C21 C20 C21 C18 1.2(19) 4_655 . . . ?
C23 C24 C29 C30 4.4(11) . . . . ?
C23 C24 C29 C28 178.6(8) . . . . ?
C23 C24 C25 C26 -178.0(8) . . . . ?
C23 C32 C31 C30 0.9(15) . . . . ?
C18 N6 C15 N5 -176.3(9) . . . . ?
C18 N6 C17 C16 177.4(9) . . . . ?
C18 C19 C18 N6 -179.0(6) 4_655 . . . ?
C18 C19 C18 C21 0.1(17) 4_655 . . . ?
C4 N2 C1 N1 -177.7(9) . . . . ?
C4 N2 C2 C3 176.9(10) . . . . ?
C4 C7 C6 C7 -5(2) . . . 4 ?
C9 N4 C11 C14 26.4(13) . . . . ?
C9 N4 C11 C12 -152.7(10) . . . . ?
C9 N4 C8 N3 -1.5(10) . . . . ?
C15 N5 C16 C17 1.7(13) . . . . ?
C15 N6 C18 C19 -149.9(10) . . . . ?
C15 N6 C18 C21 31.0(13) . . . . ?
C15 N6 C17 C16 -0.3(12) . . . . ?
C17 N6 C18 C19 32.9(14) . . . . ?
C17 N6 C18 C21 -146.3(10) . . . . ?
C17 N6 C15 N5 1.4(12) . . . . ?
C5 C4 C7 C6 2.7(17) . . . . ?
C8 N4 C11 C14 -157.5(8) . . . . ?
C8 N4 C11 C12 23.4(14) . . . . ?
C8 N4 C9 C10 1.4(11) . . . . ?
C8 N3 C10 C9 -0.1(11) . . . . ?
C16 N5 C15 N6 -1.9(12) . . . . ?
C2 N2 C1 N1 -0.3(12) . . . . ?
C2 N2 C4 C5 -147.8(11) . . . . ?
C2 N2 C4 C7 33.1(16) . . . . ?
C33 C30 C29 C24 -176.3(7) . . . . ?
C33 C30 C29 C28 9.8(14) . . . . ?
C33 C30 C31 C32 173.7(8) . . . . ?
C10 N3 C8 N4 1.0(10) . . . . ?
C3 N1 C1 N2 0.9(12) . . . . ?
C31 C30 C29 C24 0.6(12) . . . . ?
C31 C30 C29 C28 -173.3(9) . . . . ?
C31 C30 C33 O5 35.1(12) . . . . ?
C31 C30 C33 O4 -142.7(9) . . . . ?
C7 C4 C5 C4 0(2) . . . 4 ?

loop_
_twin_individual_id
_twin_individual_mass_fraction_refined
1 0.67(8)
2 0.33(8)
